data_4105140
loop_
_publ_author_name
'Michael H. Holthausen'
'Jan J. Weigand'

_publ_contact_author_address
;
Institut f\"ur Anorganische und Analytische Chemie
Corrensstrasse 30
WWU M\"unster
D-48149 M\"unster
Germany
;
_publ_contact_author_email jweigand@uni-muenster.de
_publ_contact_author_fax '+49 (251) 83-33108'
_publ_contact_author_name 'Jan J. Weigand'
_publ_contact_author_phone '+49 (251) 83-36074'
_publ_section_title
;
 Preparation of the [(DippNP)~2~(P~4~)~2~]^2+^-Dication by the Reaction of
 [DippNPCl]2 and a Lewis Acid with P~4~
;
_journal_name_full 'Journal of the American Chemical Society'
_journal_page_first 14210
_journal_page_last 14211
_journal_paper_doi 10.1021/ja906878q
_journal_volume 131
_journal_year 2009
_chemical_formula_moiety 'C24 H34 N2 P10, 2(Cl7 Ga2)'
_chemical_formula_sum 'C24 H34 Cl14 Ga4 N2 P10'
_chemical_formula_weight 1435.41
_chemical_name_systematic
;
 ?
;
_space_group_IT_number 15
_symmetry_cell_setting monoclinic
_symmetry_space_group_name_Hall '-C 2yc'
_symmetry_space_group_name_H-M 'C 1 2/c 1'
_atom_sites_solution_hydrogens geom
_atom_sites_solution_primary direct
_atom_sites_solution_secondary difmap
_audit_creation_method SHELXL-97
_audit_update_record
;
2009-08-12 # Formatted by publCIF
;
_cell_angle_alpha 90.00
_cell_angle_beta 115.0930(10)
_cell_angle_gamma 90.00
_cell_formula_units_Z 4
_cell_length_a 24.2241(17)
_cell_length_b 11.4374(8)
_cell_length_c 21.2238(15)
_cell_measurement_reflns_used 900
_cell_measurement_temperature 153(2)
_cell_measurement_theta_max 22.5
_cell_measurement_theta_min 1
_cell_volume 5325.3(6)
_computing_cell_refinement 'APEX2(Bruker AXS, 2007)'
_computing_data_collection 'APEX2(Bruker AXS, 2007)'
_computing_data_reduction 'SAINT,SADABS (Bruker AXS, 2007 )'
_computing_molecular_graphics
;
ORTEP3,L.J. Farrugia, J. Appl. Cryst. (1997) 30, 565
;
_computing_structure_refinement
;
SHELXL-97, G. M. Sheldrick, Acta Cryst. (2008) A64, 112-122
;
_computing_structure_solution
;
SHELXS-97 , G. M. Sheldrick, Acta Cryst. (2008) A64, 112-122
;
_diffrn_ambient_temperature 153(1)
_diffrn_detector_area_resol_mean 80
_diffrn_measured_fraction_theta_full 0.997
_diffrn_measured_fraction_theta_max 0.989
_diffrn_measurement_device_type 'CCD area detector'
_diffrn_measurement_method 'Omega and Phi scans'
_diffrn_radiation_monochromator graphite
_diffrn_radiation_source 'rotating anode'
_diffrn_radiation_type MoK\a
_diffrn_radiation_wavelength 0.71073
_diffrn_reflns_av_R_equivalents 0.0346
_diffrn_reflns_av_sigmaI/netI 0.0301
_diffrn_reflns_limit_h_max 33
_diffrn_reflns_limit_h_min -34
_diffrn_reflns_limit_k_max 15
_diffrn_reflns_limit_k_min -16
_diffrn_reflns_limit_l_max 29
_diffrn_reflns_limit_l_min -29
_diffrn_reflns_number 29782
_diffrn_reflns_theta_full 25.00
_diffrn_reflns_theta_max 30.03
_diffrn_reflns_theta_min 1.86
_exptl_absorpt_coefficient_mu 3.029
_exptl_absorpt_correction_T_max 0.8633
_exptl_absorpt_correction_T_min 0.5825
_exptl_absorpt_correction_type multi-scan
_exptl_absorpt_process_details
; 
 Corrections were done with the SADABS program, utilizing the none merged
 raw data obtained from the integration process. Integration and final cell
 refinement were done with SAINT.

 SADABS reports ratio of Tmin/Tmax =  0.452873  

;
_exptl_crystal_colour colourless
_exptl_crystal_density_diffrn 1.790
_exptl_crystal_description plate
_exptl_crystal_F_000 2816
_exptl_crystal_size_max 0.20
_exptl_crystal_size_mid 0.14
_exptl_crystal_size_min 0.05
_refine_diff_density_max 0.857
_refine_diff_density_min -0.466
_refine_diff_density_rms 0.085
_refine_ls_extinction_method none
_refine_ls_goodness_of_fit_ref 1.022
_refine_ls_hydrogen_treatment noref
_refine_ls_matrix_type full
_refine_ls_number_parameters 248
_refine_ls_number_reflns 7694
_refine_ls_number_restraints 0
_refine_ls_restrained_S_all 1.022
_refine_ls_R_factor_all 0.0441
_refine_ls_R_factor_gt 0.0301
_refine_ls_shift/su_max 0.002
_refine_ls_shift/su_mean 0.000
_refine_ls_structure_factor_coef Fsqd
_refine_ls_weighting_details 'calc w=1/[\s^2^(Fo^2^)+(0.0355P)^2^+4.1543P] where P=(Fo^2^+2Fc^2^)/3'
_refine_ls_weighting_scheme calc
_refine_ls_wR_factor_gt 0.0691
_refine_ls_wR_factor_ref 0.0745
_reflns_number_gt 6127
_reflns_number_total 7694
_reflns_threshold_expression >2sigma(I)
_cod_data_source_file ja906878q_si_003.cif
_cod_data_source_block sad
_cod_original_sg_symbol_H-M 'C 2/c'
_cod_database_code 4105140

loop_
_symmetry_equiv_pos_as_xyz
'x, y, z'
'-x, y, -z+1/2'
'x+1/2, y+1/2, z'
'-x+1/2, y+1/2, -z+1/2'
'-x, -y, -z'
'x, -y, z-1/2'
'-x+1/2, -y+1/2, -z'
'x+1/2, -y+1/2, z-1/2'

loop_
_atom_site_label
_atom_site_type_symbol
_atom_site_fract_x
_atom_site_fract_y
_atom_site_fract_z
_atom_site_U_iso_or_equiv
_atom_site_adp_type
_atom_site_occupancy
_atom_site_symmetry_multiplicity
_atom_site_calc_flag
_atom_site_refinement_flags
Ga1 Ga 0.169328(11) 0.88161(2) 0.370320(12) 0.02291(6) Uani 1 1 d .
Ga2 Ga 0.132763(12) 1.02339(2) 0.195811(13) 0.02872(7) Uani 1 1 d .
Cl4 Cl 0.20028(3) 0.90348(5) 0.28190(3) 0.03211(13) Uani 1 1 d .
Cl2 Cl 0.07199(3) 0.89185(6) 0.32362(3) 0.03418(13) Uani 1 1 d .
Cl1 Cl 0.19932(2) 0.70587(5) 0.40571(3) 0.02721(11) Uani 1 1 d .
Cl3 Cl 0.21808(3) 1.01063(6) 0.44658(3) 0.04026(15) Uani 1 1 d .
Cl5 Cl 0.18914(3) 1.08913(6) 0.14764(4) 0.04451(17) Uani 1 1 d .
Cl7 Cl 0.10662(4) 1.15302(6) 0.24982(4) 0.0537(2) Uani 1 1 d .
Cl6 Cl 0.06103(3) 0.91847(7) 0.12380(4) 0.05140(18) Uani 1 1 d .
C5 C 0.17535(12) 0.7462(2) 0.06187(15) 0.0394(6) Uani 1 1 d .
H5 H 0.1916 0.7945 0.0375 0.047 Uiso 1 1 calc R
C4 C 0.20643(12) 0.7350(2) 0.13311(16) 0.0411(6) Uani 1 1 d .
H4 H 0.2442 0.7744 0.1569 0.049 Uiso 1 1 calc R
N1 N 0.04208(8) 0.55452(14) 0.02760(9) 0.0193(3) Uani 1 1 d .
C1 C 0.09791(10) 0.61915(18) 0.06409(12) 0.0232(4) Uani 1 1 d .
C3 C 0.18346(12) 0.6673(2) 0.17029(14) 0.0361(5) Uani 1 1 d .
H3 H 0.2056 0.6609 0.2193 0.043 Uiso 1 1 calc R
P1 P -0.03242(2) 0.58514(4) 0.00132(3) 0.01844(11) Uani 1 1 d .
C2 C 0.12816(11) 0.60826(19) 0.13695(12) 0.0272(5) Uani 1 1 d .
P3 P -0.07857(3) 0.71904(5) -0.07264(3) 0.02373(12) Uani 1 1 d .
P2 P -0.07099(3) 0.63525(5) 0.07118(3) 0.02604(12) Uani 1 1 d .
P5 P -0.14897(3) 0.67903(6) -0.03205(3) 0.02909(13) Uani 1 1 d .
P6 P -0.08026(3) 0.81047(5) 0.01999(3) 0.02846(13) Uani 1 1 d .
C7 C 0.10238(11) 0.5406(2) 0.17998(12) 0.0301(5) Uani 1 1 d .
H7 H 0.0675 0.4925 0.1474 0.036 Uiso 1 1 calc R
C11 C 0.08764(13) 0.7022(2) -0.05305(14) 0.0385(6) Uani 1 1 d .
H11 H 0.0514 0.6491 -0.0701 0.046 Uiso 1 1 calc R
C12 C 0.06411(15) 0.8286(3) -0.07180(18) 0.0556(8) Uani 1 1 d .
H12A H 0.0384 0.8487 -0.0481 0.083 Uiso 1 1 calc R
H12B H 0.0402 0.8349 -0.1222 0.083 Uiso 1 1 calc R
H12C H 0.0988 0.8824 -0.0570 0.083 Uiso 1 1 calc R
C8 C 0.07782(13) 0.6243(2) 0.21853(14) 0.0415(6) Uani 1 1 d .
H8A H 0.1115 0.6704 0.2522 0.062 Uiso 1 1 calc R
H8B H 0.0586 0.5791 0.2430 0.062 Uiso 1 1 calc R
H8C H 0.0477 0.6769 0.1850 0.062 Uiso 1 1 calc R
C9 C 0.14940(13) 0.4568(2) 0.23249(14) 0.0427(6) Uani 1 1 d .
H9A H 0.1672 0.4073 0.2082 0.064 Uiso 1 1 calc R
H9B H 0.1292 0.4074 0.2541 0.064 Uiso 1 1 calc R
H9C H 0.1817 0.5023 0.2685 0.064 Uiso 1 1 calc R
C6 C 0.12049(11) 0.68791(19) 0.02516(13) 0.0297(5) Uani 1 1 d .
C13 C 0.12808(16) 0.6665(3) -0.08972(17) 0.0558(8) Uani 1 1 d .
H13A H 0.1629 0.7199 -0.0759 0.084 Uiso 1 1 calc R
H13B H 0.1042 0.6705 -0.1402 0.084 Uiso 1 1 calc R
H13C H 0.1428 0.5865 -0.0764 0.084 Uiso 1 1 calc R

loop_
_atom_site_aniso_label
_atom_site_aniso_U_11
_atom_site_aniso_U_22
_atom_site_aniso_U_33
_atom_site_aniso_U_23
_atom_site_aniso_U_13
_atom_site_aniso_U_12
Ga1 0.02363(13) 0.02634(12) 0.02084(12) 0.00237(9) 0.01144(10) 0.00020(9)
Ga2 0.03158(15) 0.03136(14) 0.02597(13) 0.00602(10) 0.01485(11) 0.00099(11)
Cl4 0.0350(3) 0.0389(3) 0.0300(3) 0.0116(2) 0.0211(3) 0.0057(2)
Cl2 0.0234(3) 0.0463(3) 0.0330(3) 0.0078(2) 0.0122(2) 0.0035(2)
Cl1 0.0290(3) 0.0274(3) 0.0271(3) 0.0055(2) 0.0137(2) 0.0006(2)
Cl3 0.0395(3) 0.0348(3) 0.0402(3) -0.0116(3) 0.0108(3) -0.0005(3)
Cl5 0.0349(3) 0.0602(4) 0.0430(4) 0.0301(3) 0.0209(3) 0.0097(3)
Cl7 0.0896(6) 0.0341(3) 0.0504(4) 0.0048(3) 0.0423(4) 0.0128(4)
Cl6 0.0332(4) 0.0598(5) 0.0514(4) -0.0100(3) 0.0085(3) -0.0048(3)
C5 0.0376(15) 0.0331(13) 0.0558(17) -0.0016(11) 0.0278(13) -0.0083(11)
C4 0.0295(13) 0.0356(14) 0.0569(17) -0.0094(12) 0.0172(13) -0.0108(11)
N1 0.0196(8) 0.0185(8) 0.0221(8) -0.0001(6) 0.0110(7) 0.0025(6)
C1 0.0227(11) 0.0192(10) 0.0295(11) -0.0020(8) 0.0128(9) 0.0013(8)
C3 0.0323(13) 0.0325(13) 0.0376(13) -0.0063(10) 0.0089(11) -0.0041(10)
P1 0.0216(3) 0.0183(2) 0.0186(2) 0.00191(18) 0.0116(2) 0.00416(19)
C2 0.0279(12) 0.0242(11) 0.0297(11) -0.0039(9) 0.0124(10) 0.0006(9)
P3 0.0305(3) 0.0232(3) 0.0210(3) 0.0048(2) 0.0143(2) 0.0072(2)
P2 0.0328(3) 0.0294(3) 0.0221(3) 0.0050(2) 0.0175(2) 0.0111(2)
P5 0.0220(3) 0.0363(3) 0.0296(3) 0.0059(2) 0.0116(3) 0.0043(2)
P6 0.0393(4) 0.0214(3) 0.0275(3) -0.0012(2) 0.0169(3) 0.0064(2)
C7 0.0324(13) 0.0342(12) 0.0225(10) -0.0043(9) 0.0106(10) -0.0066(10)
C11 0.0437(15) 0.0397(14) 0.0394(14) 0.0101(11) 0.0247(12) -0.0041(12)
C12 0.0483(18) 0.0532(18) 0.063(2) 0.0266(16) 0.0217(16) -0.0002(14)
C8 0.0451(16) 0.0513(16) 0.0322(13) -0.0082(12) 0.0204(12) -0.0033(13)
C9 0.0463(16) 0.0385(15) 0.0371(14) 0.0060(11) 0.0116(13) -0.0032(12)
C6 0.0337(13) 0.0238(11) 0.0378(13) 0.0019(9) 0.0213(11) -0.0009(9)
C13 0.072(2) 0.062(2) 0.0514(18) 0.0097(15) 0.0433(18) 0.0011(17)

loop_
_atom_type_symbol
_atom_type_description
_atom_type_scat_dispersion_real
_atom_type_scat_dispersion_imag
_atom_type_scat_source
C C 0.0033 0.0016 'International Tables Vol C Tables 4.2.6.8 and 6.1.1.4'
H H 0.0000 0.0000 'International Tables Vol C Tables 4.2.6.8 and 6.1.1.4'
N N 0.0061 0.0033 'International Tables Vol C Tables 4.2.6.8 and 6.1.1.4'
P P 0.1023 0.0942 'International Tables Vol C Tables 4.2.6.8 and 6.1.1.4'
Cl Cl 0.1484 0.1585 'International Tables Vol C Tables 4.2.6.8 and 6.1.1.4'
Ga Ga 0.2307 1.6083 'International Tables Vol C Tables 4.2.6.8 and 6.1.1.4'

loop_
_geom_angle_atom_site_label_1
_geom_angle_atom_site_label_2
_geom_angle_atom_site_label_3
_geom_angle
_geom_angle_site_symmetry_1
_geom_angle_site_symmetry_3
Cl3 Ga1 Cl2 117.36(3) . .
Cl3 Ga1 Cl1 112.49(3) . .
Cl2 Ga1 Cl1 110.74(2) . .
Cl3 Ga1 Cl4 105.95(3) . .
Cl2 Ga1 Cl4 106.94(2) . .
Cl1 Ga1 Cl4 101.88(2) . .
Cl7 Ga2 Cl6 116.11(4) . .
Cl7 Ga2 Cl5 113.89(3) . .
Cl6 Ga2 Cl5 110.10(3) . .
Cl7 Ga2 Cl4 105.05(3) . .
Cl6 Ga2 Cl4 108.70(3) . .
Cl5 Ga2 Cl4 101.71(2) . .
Ga1 Cl4 Ga2 109.94(3) . .
C4 C5 C6 121.1(2) . .
C4 C5 H5 119.5 . .
C6 C5 H5 119.5 . .
C3 C4 C5 120.9(2) . .
C3 C4 H4 119.5 . .
C5 C4 H4 119.5 . .
C1 N1 P1 134.36(14) . .
C1 N1 P1 129.17(14) . 5_565
P1 N1 P1 96.45(9) . 5_565
C2 C1 C6 122.9(2) . .
C2 C1 N1 118.44(19) . .
C6 C1 N1 118.7(2) . .
C4 C3 C2 121.0(2) . .
C4 C3 H3 119.5 . .
C2 C3 H3 119.5 . .
N1 P1 N1 83.55(9) . 5_565
N1 P1 P3 123.04(6) . .
N1 P1 P3 117.46(6) 5_565 .
N1 P1 P2 123.23(6) . .
N1 P1 P2 118.08(6) 5_565 .
P3 P1 P2 94.07(3) . .
N1 P1 P1 41.88(6) . 5_565
N1 P1 P1 41.66(6) 5_565 5_565
P3 P1 P1 132.43(4) . 5_565
P2 P1 P1 133.07(4) . 5_565
C3 C2 C1 117.0(2) . .
C3 C2 C7 119.5(2) . .
C1 C2 C7 123.4(2) . .
P1 P3 P6 83.60(3) . .
P1 P3 P5 79.58(3) . .
P6 P3 P5 57.51(3) . .
P1 P2 P6 83.52(3) . .
P1 P2 P5 79.55(3) . .
P6 P2 P5 57.47(3) . .
P6 P5 P3 60.84(3) . .
P6 P5 P2 60.91(3) . .
P3 P5 P2 87.64(3) . .
P5 P6 P3 61.65(3) . .
P5 P6 P2 61.62(3) . .
P3 P6 P2 88.44(3) . .
C2 C7 C8 110.7(2) . .
C2 C7 C9 112.6(2) . .
C8 C7 C9 109.7(2) . .
C2 C7 H7 107.9 . .
C8 C7 H7 107.9 . .
C9 C7 H7 107.9 . .
C6 C11 C13 111.9(2) . .
C6 C11 C12 110.4(2) . .
C13 C11 C12 111.2(2) . .
C6 C11 H11 107.7 . .
C13 C11 H11 107.7 . .
C12 C11 H11 107.7 . .
C11 C12 H12A 109.5 . .
C11 C12 H12B 109.5 . .
H12A C12 H12B 109.5 . .
C11 C12 H12C 109.5 . .
H12A C12 H12C 109.5 . .
H12B C12 H12C 109.5 . .
C7 C8 H8A 109.5 . .
C7 C8 H8B 109.5 . .
H8A C8 H8B 109.5 . .
C7 C8 H8C 109.5 . .
H8A C8 H8C 109.5 . .
H8B C8 H8C 109.5 . .
C7 C9 H9A 109.5 . .
C7 C9 H9B 109.5 . .
H9A C9 H9B 109.5 . .
C7 C9 H9C 109.5 . .
H9A C9 H9C 109.5 . .
H9B C9 H9C 109.5 . .
C5 C6 C1 117.1(2) . .
C5 C6 C11 119.6(2) . .
C1 C6 C11 123.3(2) . .
C11 C13 H13A 109.5 . .
C11 C13 H13B 109.5 . .
H13A C13 H13B 109.5 . .
C11 C13 H13C 109.5 . .
H13A C13 H13C 109.5 . .
H13B C13 H13C 109.5 . .

loop_
_geom_bond_atom_site_label_1
_geom_bond_atom_site_label_2
_geom_bond_distance
_geom_bond_site_symmetry_2
Ga1 Cl3 2.1379(7) .
Ga1 Cl2 2.1385(6) .
Ga1 Cl1 2.1609(6) .
Ga1 Cl4 2.3108(6) .
Ga2 Cl7 2.1282(7) .
Ga2 Cl6 2.1314(8) .
Ga2 Cl5 2.1587(6) .
Ga2 Cl4 2.3151(6) .
C5 C4 1.380(4) .
C5 C6 1.393(3) .
C5 H5 0.9500 .
C4 C3 1.380(4) .
C4 H4 0.9500 .
N1 C1 1.445(3) .
N1 P1 1.6843(17) .
N1 P1 1.6915(17) 5_565
C1 C2 1.408(3) .
C1 C6 1.408(3) .
C3 C2 1.396(3) .
C3 H3 0.9500 .
P1 N1 1.6915(17) 5_565
P1 P3 2.1380(7) .
P1 P2 2.1388(7) .
P1 P1 2.5176(10) 5_565
C2 C7 1.519(3) .
P3 P6 2.2425(8) .
P3 P5 2.2598(8) .
P2 P6 2.2450(8) .
P2 P5 2.2603(8) .
P5 P6 2.1659(9) .
C7 C8 1.534(3) .
C7 C9 1.543(4) .
C7 H7 1.0000 .
C11 C6 1.515(3) .
C11 C13 1.542(4) .
C11 C12 1.543(4) .
C11 H11 1.0000 .
C12 H12A 0.9800 .
C12 H12B 0.9800 .
C12 H12C 0.9800 .
C8 H8A 0.9800 .
C8 H8B 0.9800 .
C8 H8C 0.9800 .
C9 H9A 0.9800 .
C9 H9B 0.9800 .
C9 H9C 0.9800 .
C13 H13A 0.9800 .
C13 H13B 0.9800 .
C13 H13C 0.9800 .
